data_2012025
loop_
_publ_author_name
'Lokaj, Jan'
'Kettmann, Viktor'
'Marchalin, Stefan'
'Sikoraiova, Jana'

_publ_section_title
<i>cis</i>-6-Phenyl-4b<i>H</i>,6<i>H</i>,11<i>H</i>,13<i>H</i>-isoindolo[1,2-<i>c</i>]benz[2,4]oxazepin-13-one
_journal_issue 6
_journal_name_full 'Acta Crystallographica Section C'
_journal_page_first 735
_journal_page_last 736
_journal_paper_doi 10.1107/S0108270101003870
_journal_volume 57
_journal_year 2001
_chemical_formula_moiety 'C22 H17 N O2'
_chemical_formula_sum 'C22 H17 N O2'
_chemical_formula_weight 327.37
_chemical_name_systematic
;
cis-6-Phenyl-4bH,6H,11H,13H-isoindolo[1,2-c]benz[2,4]oxazepin-13-one
;
_space_group_IT_number 2
_symmetry_cell_setting triclinic
_symmetry_space_group_name_Hall '-P 1'
_symmetry_space_group_name_H-M 'P -1'
_cell_angle_alpha 92.69(5)
_cell_angle_beta 106.83(5)
_cell_angle_gamma 96.79(4)
_cell_formula_units_Z 2
_cell_length_a 7.153(3)
_cell_length_b 8.961(4)
_cell_length_c 13.156(7)
_cell_measurement_reflns_used 15
_cell_measurement_temperature 293(2)
_cell_measurement_theta_max 26
_cell_measurement_theta_min 10
_cell_volume 798.6(7)
_computing_cell_refinement 'P2~1~ software'
_computing_data_collection 'P2~1~ software (Syntex, 1973)'
_computing_data_reduction 'XP21 (Pavel\<c\'ik, 1987)'
_computing_molecular_graphics 'ORTEPII (Johnson, 1976)'
_computing_publication_material SHELXL97
_computing_structure_refinement 'SHELXL97 (Sheldrick, 1997)'
_computing_structure_solution 'SHELXS97 (Sheldrick, 1997)'
_diffrn_ambient_temperature 293(2)
_diffrn_measurement_device_type 'Syntex P2~1~'
_diffrn_measurement_method \q/2\q
_diffrn_radiation_monochromator graphite
_diffrn_radiation_source 'fine-focus sealed tube'
_diffrn_radiation_type MoK\a
_diffrn_radiation_wavelength .71073
_diffrn_reflns_av_R_equivalents .000
_diffrn_reflns_av_sigmaI/netI .026
_diffrn_reflns_limit_h_max 8
_diffrn_reflns_limit_h_min 0
_diffrn_reflns_limit_k_max 11
_diffrn_reflns_limit_k_min -11
_diffrn_reflns_limit_l_max 15
_diffrn_reflns_limit_l_min -15
_diffrn_reflns_number 3271
_diffrn_reflns_theta_max 26.59
_diffrn_reflns_theta_min 1.62
_diffrn_standards_decay_% 2
_diffrn_standards_interval_count 98
_diffrn_standards_number 2
_exptl_absorpt_coefficient_mu .087
_exptl_absorpt_correction_type none
_exptl_crystal_colour colourless
_exptl_crystal_density_diffrn 1.361
_exptl_crystal_density_meas 1.360(10)
_exptl_crystal_density_method 'flotation in bromoform/c-hexane'
_exptl_crystal_description prism
_exptl_crystal_F_000 344
_exptl_crystal_size_max .50
_exptl_crystal_size_mid .35
_exptl_crystal_size_min .30
_refine_diff_density_max .17
_refine_diff_density_min -.23
_refine_ls_extinction_method none
_refine_ls_goodness_of_fit_ref 1.099
_refine_ls_hydrogen_treatment constr
_refine_ls_matrix_type full
_refine_ls_number_parameters 226
_refine_ls_number_reflns 3271
_refine_ls_number_restraints 0
_refine_ls_restrained_S_all 1.099
_refine_ls_R_factor_all .061
_refine_ls_R_factor_gt .047
_refine_ls_shift/su_max .001
_refine_ls_structure_factor_coef Fsqd
_refine_ls_weighting_details 'calc w = 1/[\s^2^(Fo^2^)+(0.0478P)^2^+0.3839P] where P=(Fo^2^+2Fc^2^)/3'
_refine_ls_weighting_scheme calc
_refine_ls_wR_factor_ref .133
_reflns_number_gt 2513
_reflns_number_total 3271
_reflns_threshold_expression I>2\s(I)
_cod_data_source_file gd1142.cif
_cod_data_source_block IVa
_cod_original_cell_volume 798.6(6)
_cod_original_sg_symbol_H-M P-1
_cod_database_code 2012025
_cod_database_fobs_code 2012025

loop_
_symmetry_equiv_pos_as_xyz
'x, y, z'
'-x, -y, -z'

loop_
_atom_site_label
_atom_site_fract_x
_atom_site_fract_y
_atom_site_fract_z
_atom_site_U_iso_or_equiv
_atom_site_adp_type
_atom_site_calc_flag
_atom_site_refinement_flags
_atom_site_occupancy
_atom_site_disorder_assembly
_atom_site_disorder_group
_atom_site_type_symbol
N1 .0848(2) .54542(18) .19931(13) .0415(4) Uani d . 1 . . N
C2 -.1132(3) .5412(2) .16670(16) .0422(4) Uani d . 1 . . C
O2 -.2302(2) .46772(17) .20239(13) .0561(4) Uani d . 1 . . O
C3 -.1563(3) .6398(2) .07878(15) .0409(4) Uani d . 1 . . C
C4 -.3325(3) .6773(3) .01932(18) .0516(5) Uani d . 1 . . C
H4 -.4500 .6400 .0319 .062 Uiso calc R 1 . . H
C5 -.3307(4) .7718(3) -.0595(2) .0618(6) Uani d . 1 . . C
H5 -.4488 .7983 -.1016 .074 Uiso calc R 1 . . H
C6 -.1573(4) .8276(3) -.07698(18) .0627(7) Uani d . 1 . . C
H6 -.1595 .8923 -.1304 .075 Uiso calc R 1 . . H
C7 .0210(3) .7899(3) -.01693(16) .0532(6) Uani d . 1 . . C
H7 .1386 .8279 -.0291 .064 Uiso calc R 1 . . H
C8 .0184(3) .6948(2) .06115(15) .0408(4) Uani d . 1 . . C
C9 .1851(3) .6373(2) .13913(15) .0404(4) Uani d . 1 . . C
H9 .2529 .5754 .1018 .049 Uiso calc R 1 . . H
O10 .31652(17) .75939(14) .19990(10) .0377(3) Uani d . 1 . . O
C11 .4839(3) .7170(2) .27827(14) .0356(4) Uani d . 1 . . C
H11 .5116 .6203 .2522 .043 Uiso calc R 1 . . H
C12 .4331(3) .6954(2) .38107(15) .0362(4) Uani d . 1 . . C
C13 .5160(3) .7937(2) .47093(15) .0417(4) Uani d . 1 . . C
H13 .6087 .8751 .4697 .050 Uiso calc R 1 . . H
C14 .4636(3) .7732(3) .56251(17) .0506(5) Uani d . 1 . . C
H14 .5198 .8411 .6223 .061 Uiso calc R 1 . . H
C15 .3293(3) .6534(3) .56582(18) .0556(6) Uani d . 1 . . C
H15 .2951 .6386 .6280 .067 Uiso calc R 1 . . H
C16 .2453(3) .5553(3) .47701(18) .0497(5) Uani d . 1 . . C
H16 .1537 .4738 .4795 .060 Uiso calc R 1 . . H
C17 .2933(3) .5745(2) .38409(16) .0393(4) Uani d . 1 . . C
C18 .1915(3) .4686(2) .28720(17) .0476(5) Uani d . 1 . . C
H18A .2887 .4182 .2659 .057 Uiso calc R 1 . . H
H18B .1005 .3922 .3046 .057 Uiso calc R 1 . . H
C19 .6588(3) .8329(2) .28892(14) .0353(4) Uani d . 1 . . C
C20 .6422(3) .9667(2) .24348(17) .0454(5) Uani d . 1 . . C
H20 .5192 .9868 .2030 .055 Uiso calc R 1 . . H
C21 .8057(3) 1.0716(3) .25713(19) .0556(6) Uani d . 1 . . C
H21 .7927 1.1627 .2264 .067 Uiso calc R 1 . . H
C22 .9873(3) 1.0429(3) .3155(2) .0560(6) Uani d . 1 . . C
H22 1.0976 1.1144 .3249 .067 Uiso calc R 1 . . H
C23 1.0067(3) .9091(3) .36012(19) .0541(6) Uani d . 1 . . C
H23 1.1302 .8888 .3997 .065 Uiso calc R 1 . . H
C24 .8437(3) .8047(2) .34633(18) .0475(5) Uani d . 1 . . C
H24 .8577 .7132 .3762 .057 Uiso calc R 1 . . H

loop_
_atom_site_aniso_label
_atom_site_aniso_U_11
_atom_site_aniso_U_22
_atom_site_aniso_U_33
_atom_site_aniso_U_12
_atom_site_aniso_U_13
_atom_site_aniso_U_23
N1 .0335(8) .0388(9) .0466(9) -.0014(7) .0052(7) .0075(7)
C2 .0421(11) .0352(10) .0455(11) .0014(8) .0091(9) .0002(8)
O2 .0456(8) .0530(9) .0684(10) -.0045(7) .0177(7) .0174(8)
C3 .0395(10) .0377(10) .0402(10) -.0003(8) .0064(8) -.0007(8)
C4 .0394(11) .0513(12) .0584(13) .0039(9) .0063(10) .0063(10)
C5 .0527(14) .0617(15) .0599(14) .0097(11) -.0028(11) .0147(12)
C6 .0687(16) .0651(15) .0451(12) .0012(12) .0035(11) .0177(11)
C7 .0522(13) .0618(14) .0401(11) -.0060(10) .0103(10) .0064(10)
C8 .0403(10) .0424(10) .0347(10) -.0013(8) .0068(8) -.0014(8)
C9 .0354(10) .0430(11) .0400(10) -.0008(8) .0095(8) .0003(8)
O10 .0301(6) .0384(7) .0395(7) -.0003(5) .0042(5) .0050(5)
C11 .0318(9) .0343(9) .0395(10) .0057(7) .0079(7) .0050(8)
C12 .0292(9) .0367(9) .0433(10) .0095(7) .0086(8) .0108(8)
C13 .0375(10) .0435(11) .0432(11) .0091(8) .0088(8) .0063(8)
C14 .0475(12) .0631(14) .0410(11) .0158(10) .0092(9) .0056(10)
C15 .0521(13) .0748(16) .0474(12) .0188(12) .0198(10) .0225(12)
C16 .0386(11) .0555(13) .0583(13) .0097(9) .0148(10) .0271(11)
C17 .0315(9) .0382(10) .0478(11) .0088(8) .0077(8) .0150(8)
C18 .0438(11) .0354(10) .0581(13) .0023(8) .0064(9) .0135(9)
C19 .0319(9) .0373(10) .0374(9) .0042(7) .0115(7) .0036(7)
C20 .0355(10) .0451(11) .0524(12) .0044(8) .0068(9) .0134(9)
C21 .0473(12) .0486(12) .0672(15) -.0020(10) .0125(11) .0193(11)
C22 .0380(11) .0558(14) .0708(15) -.0068(10) .0151(10) .0111(11)
C23 .0275(10) .0592(14) .0711(15) .0042(9) .0074(10) .0100(11)
C24 .0384(10) .0435(11) .0590(13) .0093(9) .0091(9) .0128(10)

loop_
_atom_type_symbol
_atom_type_description
_atom_type_scat_dispersion_real
_atom_type_scat_dispersion_imag
_atom_type_scat_source
C C .0033 .0016 'International Tables Vol C Tables 4.2.6.8 and 6.1.1.4'
H H .0000 .0000 'International Tables Vol C Tables 4.2.6.8 and 6.1.1.4'
N N .0061 .0033 'International Tables Vol C Tables 4.2.6.8 and 6.1.1.4'
O O .0106 .0060 'International Tables Vol C Tables 4.2.6.8 and 6.1.1.4'

loop_
_geom_angle_atom_site_label_1
_geom_angle_atom_site_label_2
_geom_angle_atom_site_label_3
_geom_angle
_geom_angle_publ_flag
C2 N1 C9 113.90(16) yes
C2 N1 C18 124.57(17) yes
C9 N1 C18 121.53(16) yes
O2 C2 N1 126.21(19) yes
O2 C2 C3 127.74(19) yes
N1 C2 C3 106.04(17) yes
C4 C3 C8 121.6(2) ?
C4 C3 C2 130.0(2) ?
C8 C3 C2 108.39(18) ?
C3 C4 C5 117.9(2) ?
C3 C4 H4 121.0 ?
C5 C4 H4 121.0 ?
C6 C5 C4 120.8(2) ?
C6 C5 H5 119.6 ?
C4 C5 H5 119.6 ?
C5 C6 C7 121.4(2) ?
C5 C6 H6 119.3 ?
C7 C6 H6 119.3 ?
C8 C7 C6 117.6(2) ?
C8 C7 H7 121.2 ?
C6 C7 H7 121.2 ?
C7 C8 C3 120.7(2) ?
C7 C8 C9 129.81(19) ?
C3 C8 C9 109.51(17) ?
O10 C9 N1 113.94(16) yes
O10 C9 C8 109.38(16) yes
N1 C9 C8 102.13(16) yes
O10 C9 H9 110.4 ?
N1 C9 H9 110.4 ?
C8 C9 H9 110.4 ?
C9 O10 C11 114.19(14) yes
O10 C11 C19 108.61(15) ?
O10 C11 C12 109.22(15) ?
C19 C11 C12 114.30(16) ?
O10 C11 H11 108.2 ?
C19 C11 H11 108.2 ?
C12 C11 H11 108.2 ?
C13 C12 C17 118.83(19) ?
C13 C12 C11 122.21(17) ?
C17 C12 C11 118.94(18) ?
C14 C13 C12 120.9(2) ?
C14 C13 H13 119.5 ?
C12 C13 H13 119.5 ?
C15 C14 C13 120.2(2) ?
C15 C14 H14 119.9 ?
C13 C14 H14 119.9 ?
C14 C15 C16 119.5(2) ?
C14 C15 H15 120.2 ?
C16 C15 H15 120.2 ?
C15 C16 C17 121.4(2) ?
C15 C16 H16 119.3 ?
C17 C16 H16 119.3 ?
C16 C17 C12 119.2(2) ?
C16 C17 C18 119.78(19) ?
C12 C17 C18 121.03(19) ?
N1 C18 C17 112.13(17) ?
N1 C18 H18A 109.2 ?
C17 C18 H18A 109.2 ?
N1 C18 H18B 109.2 ?
C17 C18 H18B 109.2 ?
H18A C18 H18B 107.9 ?
C20 C19 C24 118.42(18) ?
C20 C19 C11 122.25(17) ?
C24 C19 C11 119.33(17) ?
C19 C20 C21 120.49(19) ?
C19 C20 H20 119.8 ?
C21 C20 H20 119.8 ?
C22 C21 C20 120.3(2) ?
C22 C21 H21 119.8 ?
C20 C21 H21 119.8 ?
C23 C22 C21 119.9(2) ?
C23 C22 H22 120.1 ?
C21 C22 H22 120.1 ?
C22 C23 C24 119.7(2) ?
C22 C23 H23 120.2 ?
C24 C23 H23 120.2 ?
C23 C24 C19 121.2(2) ?
C23 C24 H24 119.4 ?
C19 C24 H24 119.4 ?

loop_
_geom_bond_atom_site_label_1
_geom_bond_atom_site_label_2
_geom_bond_site_symmetry_2
_geom_bond_distance
_geom_bond_publ_flag
N1 C2 . 1.350(3) yes
N1 C9 . 1.439(3) yes
N1 C18 . 1.443(3) yes
C2 O2 . 1.217(2) yes
C2 C3 . 1.473(3) yes
C3 C4 . 1.366(3) ?
C3 C8 . 1.376(3) yes
C4 C5 . 1.372(3) ?
C4 H4 . .9300 ?
C5 C6 . 1.367(4) ?
C5 H5 . .9300 ?
C6 C7 . 1.382(3) ?
C6 H6 . .9300 ?
C7 C8 . 1.368(3) ?
C7 H7 . .9300 ?
C8 C9 . 1.492(3) yes
C9 O10 . 1.399(2) yes
C9 H9 . .9800 ?
O10 C11 . 1.439(2) yes
C11 C19 . 1.497(3) yes
C11 C12 . 1.514(3) yes
C11 H11 . .9800 ?
C12 C13 . 1.378(3) ?
C12 C17 . 1.395(3) yes
C13 C14 . 1.376(3) ?
C13 H13 . .9300 ?
C14 C15 . 1.364(3) ?
C14 H14 . .9300 ?
C15 C16 . 1.368(3) ?
C15 H15 . .9300 ?
C16 C17 . 1.375(3) ?
C16 H16 . .9300 ?
C17 C18 . 1.497(3) yes
C18 H18A . .9700 ?
C18 H18B . .9700 ?
C19 C20 . 1.367(3) ?
C19 C24 . 1.379(3) ?
C20 C21 . 1.374(3) ?
C20 H20 . .9300 ?
C21 C22 . 1.365(3) ?
C21 H21 . .9300 ?
C22 C23 . 1.363(3) ?
C22 H22 . .9300 ?
C23 C24 . 1.368(3) ?
C23 H23 . .9300 ?
C24 H24 . .9300 ?

loop_
_geom_torsion_atom_site_label_1
_geom_torsion_atom_site_label_2
_geom_torsion_atom_site_label_3
_geom_torsion_atom_site_label_4
_geom_torsion
_geom_torsion_publ_flag
C9 N1 C2 O2 177.4(2) ?
C18 N1 C2 O2 -3.7(3) ?
C9 N1 C2 C3 -1.4(2) ?
C18 N1 C2 C3 177.58(18) ?
O2 C2 C3 C4 2.7(4) ?
N1 C2 C3 C4 -178.6(2) ?
O2 C2 C3 C8 -177.0(2) ?
N1 C2 C3 C8 1.8(2) ?
C8 C3 C4 C5 .2(3) ?
C2 C3 C4 C5 -179.4(2) ?
C3 C4 C5 C6 -.7(4) ?
C4 C5 C6 C7 .7(4) ?
C5 C6 C7 C8 -.2(4) ?
C6 C7 C8 C3 -.3(3) ?
C6 C7 C8 C9 -178.6(2) ?
C4 C3 C8 C7 .2(3) ?
C2 C3 C8 C7 179.91(19) ?
C4 C3 C8 C9 178.84(19) ?
C2 C3 C8 C9 -1.5(2) ?
C2 N1 C9 O10 118.34(18) ?
C18 N1 C9 O10 -60.7(2) yes
C2 N1 C9 C8 .5(2) ?
C18 N1 C9 C8 -178.49(17) ?
C7 C8 C9 O10 58.1(3) ?
C3 C8 C9 O10 -120.38(18) ?
C7 C8 C9 N1 179.1(2) ?
C3 C8 C9 N1 .7(2) ?
N1 C9 O10 C11 66.4(2) yes
C8 C9 O10 C11 179.94(15) ?
C9 O10 C11 C19 145.84(16) ?
C9 O10 C11 C12 -88.91(18) yes
O10 C11 C12 C13 -109.94(19) ?
C19 C11 C12 C13 11.9(2) ?
O10 C11 C12 C17 68.1(2) yes
C19 C11 C12 C17 -170.00(15) ?
C17 C12 C13 C14 .4(3) ?
C11 C12 C13 C14 178.49(17) ?
C12 C13 C14 C15 .7(3) ?
C13 C14 C15 C16 -.9(3) ?
C14 C15 C16 C17 .0(3) ?
C15 C16 C17 C12 1.1(3) ?
C15 C16 C17 C18 -177.30(19) ?
C13 C12 C17 C16 -1.3(3) ?
C11 C12 C17 C16 -179.40(16) ?
C13 C12 C17 C18 177.07(17) ?
C11 C12 C17 C18 -1.1(3) yes
C2 N1 C18 C17 -104.5(2) ?
C9 N1 C18 C17 74.4(2) yes
C16 C17 C18 N1 119.3(2) ?
C12 C17 C18 N1 -59.1(2) yes
O10 C11 C19 C20 10.5(2) yes
C12 C11 C19 C20 -111.8(2) ?
O10 C11 C19 C24 -169.53(17) ?
C12 C11 C19 C24 68.3(2) ?
C24 C19 C20 C21 -1.5(3) ?
C11 C19 C20 C21 178.5(2) ?
C19 C20 C21 C22 .6(4) ?
C20 C21 C22 C23 .3(4) ?
C21 C22 C23 C24 -.2(4) ?
C22 C23 C24 C19 -.7(4) ?
C20 C19 C24 C23 1.6(3) ?
C11 C19 C24 C23 -178.4(2) ?
